data_1100077
loop_
_publ_author_name
'Baggio, S'
'Amzel, L M'
'Becka, L N'

_publ_section_title
;
Refinement of the structure of magnesium thiosulphate hexahydrate, Mg
S~2~ O~3~ (H~2~ O)~6~
;
_journal_name_full 'Acta Crystallographica B (24,1968-38,1982)'
_journal_page_first 2650
_journal_page_last 2653
_journal_paper_doi 10.1107/S0567740869006200
_journal_volume 25
_journal_year 1969
_chemical_formula_structural 'Mg S2 O3 (H2 O)6'
_chemical_formula_sum 'H12 Mg O9 S2'
_chemical_name_systematic 'Magnesium thiosulfate hexahydrate'
_space_group_IT_number 62
_symmetry_cell_setting orthorhombic
_symmetry_Int_Tables_number 62
_symmetry_space_group_name_Hall '-P 2ac 2n'
_symmetry_space_group_name_H-M 'P n m a'
_cell_angle_alpha 90
_cell_angle_beta 90
_cell_angle_gamma 90
_cell_formula_units_Z 4
_cell_length_a 9.397(10)
_cell_length_b 14.455(15)
_cell_length_c 6.864(9)
_cell_volume 932.4
_exptl_crystal_density_meas 1.73
_cod_database_code 1100077

loop_
_symmetry_equiv_pos_as_xyz
x,y,z
1/2+x,1/2-y,1/2-z
-x,1/2+y,-z
1/2-x,-y,1/2+z
-x,-y,-z
1/2-x,1/2+y,1/2+z
x,1/2-y,z
1/2+x,y,1/2-z

loop_
_atom_site_label
_atom_site_type_symbol
_atom_site_symmetry_multiplicity
_atom_site_Wyckoff_symbol
_atom_site_fract_x
_atom_site_fract_y
_atom_site_fract_z
_atom_site_occupancy
_atom_site_attached_hydrogens
_atom_site_calc_flag
Mg1 Mg2+ 4 a 0. 0. 0. 1. 0 d
S1 S2+ 4 c 0.0411(2) 0.25 0.4406(2) 1. 0 d
S2 S2+ 4 c 0.2149(2) 0.25 0.6118(2) 1. 0 d
O1 O2- 8 d -0.0421(5) 0.1662(3) 0.4778(5) 1. 0 d
O2 O2- 4 c 0.0904(7) 0.25 0.2372(7) 1. 0 d
O3 O2- 8 d -0.1545(3) 0.0807(2) 0.1469(4) 1. 0 d
O4 O2- 8 d 0.1270(4) 0.1141(2) -0.0295(5) 1. 0 d
O5 O2- 8 d -0.0982(4) 0.0270(2) -0.2592(5) 1. 0 d
H1 H1+ 8 d 0.877(15) 0.099(9) 0.232(21) 1. 0 d
H2 H1+ 8 d 0.814(14) 0.122(9) 0.080(21) 1. 0 d
H3 H1+ 8 d 0.127(14) 0.150(9) 0.062(20) 1. 0 d
H4 H1+ 8 d 0.142(15) 0.142(10) 0.874(21) 1. 0 d
H5 H1+ 8 d 0.898(15) 0.074(9) 0.655(20) 1. 0 d
H6 H1+ 8 d 0.825(15) 0.985(9) 0.708(20) 1. 0 d

loop_
_atom_type_symbol
_atom_type_oxidation_number
Mg2+ 2.000
S2+ 2.000
O2- -2.000
H1+ 1.000
